data_1574841
loop_
_publ_author_name
'Nguyen, Tri Minh'
'Tawfik, Sherif Abdulkader'
'Tran, Truyen'
'Gupta, Sunil'
'Rana, Santu'
'Venkatesh, Svetha'

_publ_section_title
;
 The search for superionic solid-state electrolytes using a
 physics-informed generative model.
;
_journal_issue 17
_journal_name_full 'Materials horizons'
_journal_page_first 6945
_journal_page_last 6955
_journal_paper_doi 10.1039/d5mh00767d
_journal_volume 12
_journal_year 2025
_chemical_formula_structural NaIO3
_chemical_formula_sum 'I2 Na2 O6'
_space_group_IT_number 1
_space_group_name_Hall 'P 1'
_space_group_name_H-M_alt 'P 1'
_symmetry_Int_Tables_number 1
_symmetry_space_group_name_H-M 'P 1'
_audit_update_record
;
2025-04-08 deposited with the CCDC.	2025-06-06 downloaded from the CCDC.
;
_cell_angle_alpha 90.29504169
_cell_angle_beta 90.03713578
_cell_angle_gamma 106.45602786
_cell_formula_units_Z 2
_cell_length_a 4.69207514
_cell_length_b 5.91256374
_cell_length_c 7.44017721
_cell_volume 197.949
_cod_data_source_file d5mh00767d3.cif
_cod_data_source_block NaIO3
_cod_depositor_comments 'Adding full bibliography for 1574820--1574854.cif.'
_cod_original_cell_volume 197.94877657
_cod_original_formula_sum 'Na2 I2 O6'
_cod_database_code 1574841

loop_
_symmetry_equiv_pos_site_id
_symmetry_equiv_pos_as_xyz
1 'x, y, z'

loop_
_atom_site_type_symbol
_atom_site_label
_atom_site_symmetry_multiplicity
_atom_site_fract_x
_atom_site_fract_y
_atom_site_fract_z
_atom_site_occupancy
Na Na0 1 -0.07849716 0.00166257 0.79469507 1
Na Na1 1 -0.07663820 0.00330754 0.30214480 1
I I2 1 0.57949818 0.30617950 0.04905790 1
I I3 1 0.63940009 0.40551125 0.55046059 1
O O4 1 -0.04704522 0.26784063 0.04898645 1
O O5 1 0.92940119 0.25243311 0.54979634 1
O O6 1 0.75949819 0.60987254 0.36341033 1
O O7 1 0.43522723 0.10617295 0.85905047 1
O O8 1 0.43735560 0.10889483 0.23934824 1
O O9 1 -0.24486655 0.60479171 0.74304981 1
